data_4023763
loop_
_publ_author_name
'Quan Zhou'
'Barry B. Snider'

_publ_section_title
;
 Synthesis of (+-)- and (-)-Vibralactone and Vibralactone C
;
_journal_name_full 'Journal of Organic Chemistry'
_journal_page_first 8049
_journal_page_last 8056
_journal_paper_doi 10.1021/jo8015743
_journal_volume 73
_journal_year 2008
_chemical_formula_moiety 'C12 H17 I1 O3'
_chemical_formula_sum 'C12 H17 I O3'
_chemical_formula_weight 336.17
_space_group_IT_number 14
_symmetry_cell_setting monoclinic
_symmetry_space_group_name_Hall '-P 2yn'
_symmetry_space_group_name_H-M 'P 1 21/n 1'
_atom_sites_solution_hydrogens geom
_atom_sites_solution_primary direct
_audit_creation_date 08-07-08
_audit_creation_method CRYSTALS_ver_12.85
_cell_angle_alpha 90
_cell_angle_beta 99.115(2)
_cell_angle_gamma 90
_cell_formula_units_Z 4
_cell_length_a 6.6159(2)
_cell_length_b 24.3508(7)
_cell_length_c 8.0178(2)
_cell_measurement_reflns_used 9412
_cell_measurement_temperature 120
_cell_measurement_theta_max 30
_cell_measurement_theta_min 3
_cell_volume 1275.38(6)
_computing_cell_refinement 'Apex2 (Bruker AXS, 2006)'
_computing_data_collection 'Apex2 (Bruker AXS, 2006)'
_computing_data_reduction 'Apex2 (Bruker AXS, 2006)'
_computing_molecular_graphics 'CAMERON (Watkin et al., 1996)'
_computing_publication_material 'CRYSTALS (Betteridge et al., 2003)'
_computing_structure_refinement 'CRYSTALS (Betteridge et al., 2003)'
_computing_structure_solution 'SIR92 (Altomare et al., 1994)'
_diffrn_ambient_temperature 120
_diffrn_measured_fraction_theta_full 0.998
_diffrn_measured_fraction_theta_max 0.998
_diffrn_measurement_device 'Bruker Kappa Apex2'
_diffrn_measurement_device_type Area
_diffrn_measurement_method '\f & \w scans'
_diffrn_radiation_monochromator graphite
_diffrn_radiation_type 'Mo K\a'
_diffrn_radiation_wavelength 0.71073
_diffrn_reflns_av_R_equivalents 0.042
_diffrn_reflns_limit_h_max 9
_diffrn_reflns_limit_h_min -9
_diffrn_reflns_limit_k_max 34
_diffrn_reflns_limit_k_min -31
_diffrn_reflns_limit_l_max 11
_diffrn_reflns_limit_l_min -11
_diffrn_reflns_number 20486
_diffrn_reflns_theta_full 30.082
_diffrn_reflns_theta_max 30.082
_diffrn_reflns_theta_min 1.673
_diffrn_standards_number 0
_exptl_absorpt_coefficient_mu 2.502
_exptl_absorpt_correction_T_max 0.74
_exptl_absorpt_correction_T_min 0.40
_exptl_absorpt_correction_type multi-scan
_exptl_absorpt_process_details 'Apex2 (Bruker AXS, 2006)'
_exptl_crystal_colour colorless
_exptl_crystal_density_diffrn 1.751
_exptl_crystal_density_method 'not measured'
_exptl_crystal_description plate
_exptl_crystal_F_000 664
_exptl_crystal_size_max 0.47
_exptl_crystal_size_mid 0.36
_exptl_crystal_size_min 0.12
_refine_diff_density_max 0.63
_refine_diff_density_min -0.81
_refine_ls_extinction_method None
_refine_ls_goodness_of_fit_ref 1.0143
_refine_ls_hydrogen_treatment mixed
_refine_ls_matrix_type full
_refine_ls_number_parameters 149
_refine_ls_number_reflns 3748
_refine_ls_number_restraints 0
_refine_ls_R_factor_all 0.0293
_refine_ls_R_factor_gt 0.0242
_refine_ls_shift/su_max 0.003598
_refine_ls_structure_factor_coef Fsqd
_refine_ls_weighting_details
;
 Method= Modified Sheldrick 
 w=1/[\s^2^(F^2^) + ( 0.02P)^2^ + 1.09P] 
 ,where P=(max(Fo^2^,0) + 2Fc^2^)/3 
;
_refine_ls_weighting_scheme calc
_refine_ls_wR_factor_all 0.0564
_refine_ls_wR_factor_gt 0.0546
_refine_ls_wR_factor_ref 0.0564
_reflns_limit_h_max 9
_reflns_limit_h_min -9
_reflns_limit_k_max 34
_reflns_limit_k_min 0
_reflns_limit_l_max 11
_reflns_limit_l_min 0
_reflns_number_gt 3338
_reflns_number_total 3748
_reflns_threshold_expression I>2.0\s(I)
_oxford_diffrn_Wilson_B_factor 0.00
_oxford_diffrn_Wilson_scale 0.00
_oxford_refine_ls_r_factor_ref 0.0293
_oxford_refine_ls_scale 0.4405(4)
_oxford_reflns_number_all 3748
_oxford_reflns_threshold_expression_ref I>-10.0\s(I)
_oxford_structure_analysis_title 'qz2_17_3_0m in P2(1)/n'
_cod_data_source_file jo8015743_si_002.cif
_cod_data_source_block racemic-21
_cod_depositor_comments
;
The following automatic conversions were performed:
'_symmetry_cell_setting' value 'Monoclinic' changed to 'monoclinic'
according to '/home/saulius/struct/CIF-dictionaries/cif_core.dic'
dictionary named 'cif_core.dic' version 2.4.1 from
2010-06-29.

'_exptl_absorpt_correction_type' value 'Multi-scan' changed
to 'multi-scan' according to
'/home/saulius/struct/CIF-dictionaries/cif_core.dic' dictionary named
'cif_core.dic' version 2.4.1 from 2010-06-29.

Automatic conversion script
Id: cif_fix_enum 1527 2010-12-29 10:47:43Z saulius 
;
_cod_original_sg_symbol_H-M 'P 1 21/n 1 '
_cod_original_formula_sum 'C12 H17 I1 O3'
_cod_database_code 4023763

loop_
_symmetry_equiv_pos_as_xyz
x,y,z
-x,-y,-z
-x+1/2,y+1/2,-z+1/2
x+1/2,-y+1/2,z+1/2

loop_
_atom_site_label
_atom_site_type_symbol
_atom_site_fract_x
_atom_site_fract_y
_atom_site_fract_z
_atom_site_U_iso_or_equiv
_atom_site_occupancy
_atom_site_adp_type
_atom_site_refinement_flags_posn
_atom_site_refinement_flags_adp
_atom_site_refinement_flags_occupancy
_atom_site_disorder_assembly
_atom_site_disorder_group
_oxford_atom_site_special_shape
_atom_site_attached_hydrogens
C1 C 0.6375(3) 0.66459(7) 0.8811(2) 0.0162 1.0000 Uani . . . . . . .
O2 O 0.7753(2) 0.65989(6) 0.77598(16) 0.0183 1.0000 Uani . . . . . . .
C3 C 0.9565(3) 0.63006(7) 0.8525(2) 0.0160 1.0000 Uani . . . . . . .
C4 C 0.9171(3) 0.61238(8) 1.0277(2) 0.0178 1.0000 Uani . . . . . . .
C5 C 0.7231(3) 0.64330(7) 1.0585(2) 0.0139 1.0000 Uani . . . . . . .
C6 C 0.5743(3) 0.60666(7) 1.1296(2) 0.0172 1.0000 Uani . . . . . . .
C7 C 0.4662(3) 0.62238(8) 1.2475(2) 0.0214 1.0000 Uani . . . . . . .
C8 C 0.4734(3) 0.67866(9) 1.3227(3) 0.0258 1.0000 Uani . . . . . . .
C9 C 0.5835(3) 0.71951(8) 1.2236(3) 0.0227 1.0000 Uani . . . . . . .
C10 C 0.7740(3) 0.69374(8) 1.1731(2) 0.0180 1.0000 Uani . . . . . . .
O11 O 0.4712(2) 0.68453(6) 0.83430(18) 0.0220 1.0000 Uani . . . . . . .
O12 O 0.8855(2) 0.73059(6) 1.08520(19) 0.0250 1.0000 Uani . . . . . . .
C13 C 1.0011(3) 0.58508(8) 0.7311(2) 0.0161 1.0000 Uani . . . . . . .
C14 C 1.0314(3) 0.60929(9) 0.5619(3) 0.0267 1.0000 Uani . . . . . . .
C15 C 1.1842(3) 0.55082(9) 0.8079(3) 0.0218 1.0000 Uani . . . . . . .
I1 I 0.733649(19) 0.530196(5) 0.682083(17) 0.0241 1.0000 Uani . . . . . . .
H121 H 0.921(5) 0.7564(14) 1.154(4) 0.046(9) 1.0000 Uiso . . . . . . .
H61 H 0.5563 0.5702 1.0874 0.0203 1.0000 Uiso R . . . . . .
H71 H 0.3785 0.5961 1.2866 0.0258 1.0000 Uiso R . . . . . .
H82 H 0.5441 0.6769 1.4353 0.0324 1.0000 Uiso R . . . . . .
H81 H 0.3374 0.6911 1.3234 0.0324 1.0000 Uiso R . . . . . .
H92 H 0.6217 0.7509 1.2918 0.0283 1.0000 Uiso R . . . . . .
H91 H 0.4934 0.7303 1.1247 0.0283 1.0000 Uiso R . . . . . .
H42 H 1.0299 0.6220 1.1113 0.0213 1.0000 Uiso R . . . . . .
H41 H 0.8954 0.5738 1.0303 0.0213 1.0000 Uiso R . . . . . .
H31 H 1.0687 0.6549 0.8672 0.0193 1.0000 Uiso R . . . . . .
H142 H 1.0587 0.5806 0.4884 0.0333 1.0000 Uiso R . . . . . .
H141 H 1.1436 0.6341 0.5783 0.0333 1.0000 Uiso R . . . . . .
H143 H 0.9110 0.6283 0.5133 0.0333 1.0000 Uiso R . . . . . .
H152 H 1.2089 0.5231 0.7301 0.0263 1.0000 Uiso R . . . . . .
H153 H 1.3013 0.5737 0.8325 0.0263 1.0000 Uiso R . . . . . .
H151 H 1.1567 0.5341 0.9090 0.0263 1.0000 Uiso R . . . . . .
H101 H 0.8606 0.6822 1.2729 0.0219 1.0000 Uiso R . . . . . .

loop_
_atom_site_aniso_label
_atom_site_aniso_U_11
_atom_site_aniso_U_22
_atom_site_aniso_U_33
_atom_site_aniso_U_23
_atom_site_aniso_U_13
_atom_site_aniso_U_12
C1 0.0207(9) 0.0121(8) 0.0154(8) 0.0001(6) 0.0014(6) 0.0009(6)
O2 0.0243(7) 0.0165(6) 0.0146(6) 0.0032(5) 0.0045(5) 0.0064(5)
C3 0.0167(8) 0.0134(8) 0.0182(8) 0.0005(6) 0.0035(6) 0.0015(6)
C4 0.0200(8) 0.0185(9) 0.0146(8) 0.0015(7) 0.0021(6) 0.0051(7)
C5 0.0177(8) 0.0115(7) 0.0123(7) -0.0011(6) 0.0016(6) 0.0014(6)
C6 0.0201(8) 0.0118(8) 0.0187(8) 0.0016(6) 0.0000(7) -0.0005(6)
C7 0.0215(9) 0.0197(9) 0.0231(9) 0.0036(7) 0.0041(7) -0.0029(7)
C8 0.0271(10) 0.0261(10) 0.0268(10) -0.0032(8) 0.0120(8) 0.0006(8)
C9 0.0319(11) 0.0139(8) 0.0239(9) -0.0043(7) 0.0099(8) 0.0006(7)
C10 0.0227(9) 0.0153(8) 0.0165(8) -0.0022(7) 0.0042(7) -0.0037(7)
O11 0.0225(7) 0.0206(7) 0.0221(7) 0.0042(5) 0.0011(5) 0.0058(5)
O12 0.0373(8) 0.0182(7) 0.0213(7) -0.0037(6) 0.0100(6) -0.0113(6)
C13 0.0161(8) 0.0154(8) 0.0175(8) -0.0007(6) 0.0044(6) -0.0011(6)
C14 0.0314(11) 0.0300(11) 0.0218(9) 0.0039(8) 0.0134(8) 0.0044(9)
C15 0.0178(9) 0.0222(9) 0.0254(9) -0.0009(8) 0.0039(7) 0.0044(7)
I1 0.01944(7) 0.02127(7) 0.03178(8) -0.00809(5) 0.00422(5) -0.00399(5)

loop_
_atom_type_symbol
_atom_type_scat_dispersion_real
_atom_type_scat_dispersion_imag
_atom_type_scat_Cromer_Mann_a1
_atom_type_scat_Cromer_Mann_b1
_atom_type_scat_Cromer_Mann_a2
_atom_type_scat_Cromer_Mann_b2
_atom_type_scat_Cromer_Mann_a3
_atom_type_scat_Cromer_Mann_b3
_atom_type_scat_Cromer_Mann_a4
_atom_type_scat_Cromer_Mann_b4
_atom_type_scat_Cromer_Mann_c
_atom_type_scat_source
C 0.0033 0.0016 2.3100 20.8439 1.0200 10.2075 1.5886 0.5687 0.8650 51.6512 0.2156 'International Tables Vol C 4.2.6.8 and 6.1.1.4'
H 0.0000 0.0000 0.4930 10.5109 0.3229 26.1257 0.1402 3.1424 0.0408 57.7998 0.0030 'International Tables Vol C 4.2.6.8 and 6.1.1.4'
O 0.0106 0.0060 3.0485 13.2771 2.2868 5.7011 1.5463 0.3239 0.8670 32.9089 0.2508 'International Tables Vol C 4.2.6.8 and 6.1.1.4'
I -0.4742 1.8119 20.1472 4.3470 18.9949 0.3814 7.5138 27.7660 2.2735 66.8776 4.0712 'International Tables Vol C 4.2.6.8 and 6.1.1.4'

loop_
_geom_angle_atom_site_label_1
_geom_angle_site_symmetry_1
_geom_angle_atom_site_label_2
_geom_angle_site_symmetry_2
_geom_angle_atom_site_label_3
_geom_angle_site_symmetry_3
_geom_angle
_geom_angle_publ_flag
O2 . C1 . C5 . 111.43(15) yes
O2 . C1 . O11 . 121.06(17) yes
C5 . C1 . O11 . 127.50(17) yes
C1 . O2 . C3 . 112.03(13) yes
O2 . C3 . C4 . 106.22(14) yes
O2 . C3 . C13 . 108.64(14) yes
C4 . C3 . C13 . 117.53(15) yes
O2 . C3 . H31 . 108.1 no
C4 . C3 . H31 . 108.0 no
C13 . C3 . H31 . 108.0 no
C3 . C4 . C5 . 106.06(14) yes
C3 . C4 . H42 . 110.4 no
C5 . C4 . H42 . 110.3 no
C3 . C4 . H41 . 110.3 no
C5 . C4 . H41 . 110.3 no
H42 . C4 . H41 . 109.5 no
C4 . C5 . C1 . 102.21(14) yes
C4 . C5 . C6 . 112.47(15) yes
C1 . C5 . C6 . 112.51(15) yes
C4 . C5 . C10 . 112.12(15) yes
C1 . C5 . C10 . 107.30(14) yes
C6 . C5 . C10 . 109.94(15) yes
C5 . C6 . C7 . 123.81(17) yes
C5 . C6 . H61 . 118.1 no
C7 . C6 . H61 . 118.1 no
C6 . C7 . C8 . 124.39(18) yes
C6 . C7 . H71 . 117.8 no
C8 . C7 . H71 . 117.8 no
C7 . C8 . C9 . 111.99(17) yes
C7 . C8 . H82 . 108.7 no
C9 . C8 . H82 . 108.7 no
C7 . C8 . H81 . 109.0 no
C9 . C8 . H81 . 109.0 no
H82 . C8 . H81 . 109.5 no
C8 . C9 . C10 . 110.72(17) yes
C8 . C9 . H92 . 109.3 no
C10 . C9 . H92 . 109.2 no
C8 . C9 . H91 . 109.0 no
C10 . C9 . H91 . 109.1 no
H92 . C9 . H91 . 109.5 no
C5 . C10 . C9 . 112.13(15) yes
C5 . C10 . O12 . 106.88(14) yes
C9 . C10 . O12 . 112.95(16) yes
C5 . C10 . H101 . 108.3 no
C9 . C10 . H101 . 108.2 no
O12 . C10 . H101 . 108.3 no
C10 . O12 . H121 . 105(2) no
C3 . C13 . C14 . 110.93(16) yes
C3 . C13 . C15 . 110.99(15) yes
C14 . C13 . C15 . 111.39(16) yes
C3 . C13 . I1 . 108.58(12) yes
C14 . C13 . I1 . 106.98(13) yes
C15 . C13 . I1 . 107.80(12) yes
C13 . C14 . H142 . 109.4 no
C13 . C14 . H141 . 109.5 no
H142 . C14 . H141 . 109.5 no
C13 . C14 . H143 . 109.5 no
H142 . C14 . H143 . 109.5 no
H141 . C14 . H143 . 109.5 no
C13 . C15 . H152 . 109.4 no
C13 . C15 . H153 . 109.5 no
H152 . C15 . H153 . 109.5 no
C13 . C15 . H151 . 109.4 no
H152 . C15 . H151 . 109.5 no
H153 . C15 . H151 . 109.5 no

loop_
_geom_bond_atom_site_label_1
_geom_bond_site_symmetry_1
_geom_bond_atom_site_label_2
_geom_bond_site_symmetry_2
_geom_bond_distance
_geom_bond_publ_flag
C1 . O2 . 1.341(2) yes
C1 . C5 . 1.535(2) yes
C1 . O11 . 1.207(2) yes
O2 . C3 . 1.452(2) yes
C3 . C4 . 1.530(2) yes
C3 . C13 . 1.525(2) yes
C3 . H31 . 0.950 no
C4 . C5 . 1.541(2) yes
C4 . H42 . 0.950 no
C4 . H41 . 0.950 no
C5 . C6 . 1.506(3) yes
C5 . C10 . 1.539(2) yes
C6 . C7 . 1.329(3) yes
C6 . H61 . 0.950 no
C7 . C8 . 1.495(3) yes
C7 . H71 . 0.950 no
C8 . C9 . 1.528(3) yes
C8 . H82 . 0.950 no
C8 . H81 . 0.950 no
C9 . C10 . 1.520(3) yes
C9 . H92 . 0.950 no
C9 . H91 . 0.950 no
C10 . O12 . 1.418(2) yes
C10 . H101 . 0.950 no
O12 . H121 . 0.84(3) no
C13 . C14 . 1.521(3) yes
C13 . C15 . 1.519(3) yes
C13 . I1 . 2.2023(18) yes
C14 . H142 . 0.950 no
C14 . H141 . 0.950 no
C14 . H143 . 0.950 no
C15 . H152 . 0.950 no
C15 . H153 . 0.950 no
C15 . H151 . 0.950 no
